data_7038929
loop_
_publ_author_name
'Naga Babu, Chatla'
'Suresh, Paladugu'
'Srinivas, Katam'
'Sathyanarayana, Arruri'
'Sampath, Natarajan'
'Prabusankar, Ganesan'

_publ_section_title
;
 Catalytically active lead(ii)-imidazolium coordination assemblies with
 diversified lead(ii) coordination geometries.
;
_journal_issue 19
_journal_name_full 'Dalton transactions (Cambridge, England : 2003)'
_journal_page_first 8164
_journal_page_last 8173
_journal_paper_doi 10.1039/c5dt04409j
_journal_volume 45
_journal_year 2016
_chemical_formula_moiety 'C17 H11 Cl N2 O4 Pb'
_chemical_formula_sum 'C17 H11 Cl N2 O4 Pb'
_chemical_formula_weight 549.92
_space_group_crystal_system orthorhombic
_space_group_IT_number 62
_space_group_name_Hall '-P 2ac 2n'
_space_group_name_H-M_alt 'P n m a'
_symmetry_space_group_name_Hall '-P 2ac 2n'
_symmetry_space_group_name_H-M 'P n m a'
_atom_sites_solution_hydrogens geom
_atom_sites_solution_primary direct
_audit_creation_date 2015-08-30
_audit_creation_method
;
Olex2 1.2-beta
(compiled 2015.08.17 svn.r3210 for OlexSys, GUI svn.r5083)
;
_audit_update_record
;
2016-03-29 deposited with the CCDC.
2016-04-04 downloaded from the CCDC.
;
_cell_angle_alpha 90
_cell_angle_beta 90
_cell_angle_gamma 90
_cell_formula_units_Z 4
_cell_length_a 7.3476(4)
_cell_length_b 17.9122(8)
_cell_length_c 12.0710(6)
_cell_measurement_reflns_used 4054
_cell_measurement_temperature 150
_cell_measurement_theta_max 70.800
_cell_measurement_theta_min 4.417
_cell_volume 1588.68(14)
_computing_cell_refinement
;
CrysAlisPro, Oxford Diffraction Ltd.,
Version 1.171.33.55
;
_computing_data_collection
;
CrysAlisPro, Oxford Diffraction Ltd.,
Version 1.171.33.55
;
_computing_data_reduction
;
CrysAlisPro, Oxford Diffraction Ltd.,
Version 1.171.33.55
;
_computing_molecular_graphics 'Olex2 (Dolomanov et al., 2009)'
_computing_publication_material 'Olex2 (Dolomanov et al., 2009)'
_computing_structure_refinement 'ShelXL (Sheldrick, 2015)'
_computing_structure_solution 'SIR2011 (Burla et al., 2007)'
_diffrn_ambient_temperature 150
_diffrn_measured_fraction_theta_full 0.997
_diffrn_measured_fraction_theta_max 0.985
_diffrn_measurement_device_type
;
Goniometer Xcalibur, detector: Ruby
Oxford Diffraction (2007). Oxford Diffraction Ltd.,
Xcalibur CCD system
;
_diffrn_measurement_method 'w\ scan'
_diffrn_radiation_type CuK\a
_diffrn_radiation_wavelength 1.54184
_diffrn_reflns_av_R_equivalents 0.0273
_diffrn_reflns_av_unetI/netI 0.0265
_diffrn_reflns_Laue_measured_fraction_full 0.997
_diffrn_reflns_Laue_measured_fraction_max 0.985
_diffrn_reflns_limit_h_max 8
_diffrn_reflns_limit_h_min -8
_diffrn_reflns_limit_k_max 18
_diffrn_reflns_limit_k_min -21
_diffrn_reflns_limit_l_max 11
_diffrn_reflns_limit_l_min -14
_diffrn_reflns_number 3715
_diffrn_reflns_point_group_measured_fraction_full 0.997
_diffrn_reflns_point_group_measured_fraction_max 0.985
_diffrn_reflns_theta_full 67.684
_diffrn_reflns_theta_max 70.800
_diffrn_reflns_theta_min 4.417
_diffrn_source 'Enhance (Cu) X-ray Source'
_exptl_absorpt_coefficient_mu 22.443
_exptl_absorpt_correction_T_max 0.0970
_exptl_absorpt_correction_T_min 0.0190
_exptl_absorpt_correction_type sphere
_exptl_absorpt_process_details
;
C.W.Dwiggins Jr. Acta Cryst.(1975), A31,146-148.
;
_exptl_crystal_colour colorless
_exptl_crystal_density_diffrn 2.299
_exptl_crystal_description plate
_exptl_crystal_F_000 1032
_exptl_crystal_size_max 0.18
_exptl_crystal_size_mid 0.15
_exptl_crystal_size_min 0.12
_exptl_crystal_size_rad 0.15
_refine_diff_density_max 2.329
_refine_diff_density_min -0.513
_refine_diff_density_rms 0.235
_refine_ls_extinction_method none
_refine_ls_goodness_of_fit_ref 1.058
_refine_ls_hydrogen_treatment constr
_refine_ls_matrix_type full
_refine_ls_number_parameters 118
_refine_ls_number_reflns 1553
_refine_ls_number_restraints 0
_refine_ls_restrained_S_all 1.058
_refine_ls_R_factor_all 0.0583
_refine_ls_R_factor_gt 0.0514
_refine_ls_shift/su_max 0.000
_refine_ls_shift/su_mean 0.000
_refine_ls_structure_factor_coef Fsqd
_refine_ls_weighting_details 'w=1/[\s^2^(Fo^2^)+(0.0967P)^2^+0.2688P] where P=(Fo^2^+2Fc^2^)/3'
_refine_ls_weighting_scheme calc
_refine_ls_wR_factor_gt 0.1356
_refine_ls_wR_factor_ref 0.1469
_reflns_Friedel_coverage 0.000
_reflns_number_gt 1270
_reflns_number_total 1553
_reflns_threshold_expression 'I > 2\s(I)'
_cod_data_source_file c5dt04409j3.cif
_cod_data_source_block 4
_cod_depositor_comments
;
The following automatic conversions were performed:

'_exptl_absorpt_correction_type' value 'Sphere' changed to 'sphere'
according to
/usr/data/users/saulius/crontab/automatic-downloads/rss-feeds/RSC/lib/dictionaries/cif_core.dic
dictionary named 'cif_core.dic' version 2.4.2 from 2011-04-26.

Automatic conversion script
Id: cif_fix_values 4268 2015-11-12 08:31:59Z antanas 

 Adding full bibliography for 7038926--7038930.cif.
;
_cod_database_code 7038929
_shelx_space_group_comment
;
The symmetry employed for this shelxl refinement is uniquely defined
by the following loop, which should always be used as a source of
symmetry information in preference to the above space-group names.
They are only intended as comments.
;
_olex2_refinement_description
;
1. Fixed Uiso
 At 1.2 times of:
  All C(H) groups
2.a Aromatic/amide H refined with riding coordinates:
 C3(H3), C4(H4), C6(H6), C9(H9), C7(H7), C8(H8)
;
_shelx_shelxl_version_number 2014/7
_olex2_submission_special_instructions 'No special instructions were received'

loop_
_space_group_symop_operation_xyz
'x, y, z'
'-x+1/2, -y, z+1/2'
'x+1/2, -y+1/2, -z+1/2'
'-x, y+1/2, -z'
'-x, -y, -z'
'x-1/2, y, -z-1/2'
'-x-1/2, y-1/2, z-1/2'
'x, -y-1/2, z'

loop_
_atom_site_label
_atom_site_type_symbol
_atom_site_fract_x
_atom_site_fract_y
_atom_site_fract_z
_atom_site_U_iso_or_equiv
_atom_site_adp_type
_atom_site_occupancy
_atom_site_site_symmetry_order
_atom_site_calc_flag
_atom_site_refinement_flags_posn
_atom_site_refinement_flags_adp
_atom_site_refinement_flags_occupancy
Pb1 Pb 0.49149(6) -0.2500 0.17188(4) 0.0610(3) Uani 1 2 d S T P
Cl1 Cl 0.4670(5) -0.2500 -0.0438(3) 0.0773(8) Uani 1 2 d S T P
O1 O 0.7141(10) -0.1527(3) 0.1406(6) 0.0787(17) Uani 1 1 d . . .
O2 O 0.7311(14) -0.1374(4) 0.3217(5) 0.088(2) Uani 1 1 d . . .
N1 N 0.9361(11) 0.1894(3) 0.1444(6) 0.0627(14) Uani 1 1 d . . .
C1 C 0.7435(11) -0.1134(5) 0.2256(8) 0.0677(19) Uani 1 1 d . . .
C2 C 0.7935(11) -0.0332(4) 0.2056(7) 0.0657(17) Uani 1 1 d . . .
C3 C 0.8412(13) 0.0131(4) 0.2929(7) 0.0703(19) Uani 1 1 d . . .
H3 H 0.8410 -0.0058 0.3646 0.084 Uiso 1 1 calc R . .
C4 C 0.8891(12) 0.0873(4) 0.2755(7) 0.0686(19) Uani 1 1 d . . .
H4 H 0.9221 0.1181 0.3343 0.082 Uiso 1 1 calc R . .
C5 C 0.8860(12) 0.1138(4) 0.1679(6) 0.0651(19) Uani 1 1 d . . .
C6 C 0.8392(13) 0.0687(4) 0.0789(7) 0.073(2) Uani 1 1 d . . .
H6 H 0.8378 0.0875 0.0071 0.087 Uiso 1 1 calc R . .
C9 C 1.0349(14) 0.2117(5) 0.0568(9) 0.076(2) Uani 1 1 d . . .
H9 H 1.0926 0.1809 0.0057 0.092 Uiso 1 1 calc R . .
C7 C 0.7948(13) -0.0049(4) 0.1000(7) 0.073(2) Uani 1 1 d . . .
H7 H 0.7651 -0.0360 0.0411 0.088 Uiso 1 1 calc R . .
C8 C 0.8739(14) 0.2500 0.1977(9) 0.061(2) Uani 1 2 d S T P
H8 H 0.8006 0.2500 0.2605 0.073 Uiso 1 2 calc RS T P

loop_
_atom_site_aniso_label
_atom_site_aniso_U_11
_atom_site_aniso_U_22
_atom_site_aniso_U_33
_atom_site_aniso_U_23
_atom_site_aniso_U_13
_atom_site_aniso_U_12
Pb1 0.0731(4) 0.0475(4) 0.0624(4) 0.000 0.00341(16) 0.000
Cl1 0.0854(18) 0.077(2) 0.0700(17) 0.000 -0.0007(14) 0.000
O1 0.098(5) 0.058(3) 0.080(3) -0.008(3) 0.007(3) -0.011(3)
O2 0.130(7) 0.058(4) 0.076(4) 0.004(3) 0.015(3) -0.003(4)
N1 0.074(4) 0.047(3) 0.068(3) 0.000(3) 0.001(4) 0.000(3)
C1 0.070(5) 0.058(4) 0.075(5) 0.002(4) 0.006(4) 0.005(3)
C2 0.072(4) 0.057(4) 0.069(4) 0.003(3) 0.004(4) 0.005(3)
C3 0.087(5) 0.061(4) 0.063(4) 0.003(3) 0.002(4) 0.005(4)
C4 0.078(5) 0.057(4) 0.071(5) -0.008(3) -0.001(4) -0.001(4)
C5 0.076(5) 0.047(4) 0.073(5) 0.002(3) 0.005(4) 0.000(3)
C6 0.095(6) 0.056(4) 0.067(4) 0.005(3) -0.008(4) 0.000(4)
C9 0.102(6) 0.051(5) 0.077(5) 0.002(4) 0.009(5) 0.012(4)
C7 0.094(6) 0.056(4) 0.069(4) -0.002(3) -0.003(4) -0.002(4)
C8 0.056(5) 0.059(6) 0.068(5) 0.000 0.003(5) 0.000

loop_
_atom_type_symbol
_atom_type_description
_atom_type_scat_dispersion_real
_atom_type_scat_dispersion_imag
_atom_type_scat_source
C C 0.0181 0.0091 'International Tables Vol C Tables 4.2.6.8 and 6.1.1.4'
H H 0.0000 0.0000 'International Tables Vol C Tables 4.2.6.8 and 6.1.1.4'
Cl Cl 0.3639 0.7018 'International Tables Vol C Tables 4.2.6.8 and 6.1.1.4'
N N 0.0311 0.0180 'International Tables Vol C Tables 4.2.6.8 and 6.1.1.4'
O O 0.0492 0.0322 'International Tables Vol C Tables 4.2.6.8 and 6.1.1.4'
Pb Pb -4.0753 8.5060 'International Tables Vol C Tables 4.2.6.8 and 6.1.1.4'

loop_
_geom_angle_atom_site_label_1
_geom_angle_atom_site_label_2
_geom_angle_atom_site_label_3
_geom_angle
_geom_angle_site_symmetry_1
_geom_angle_site_symmetry_3
O1 Pb1 Cl1 83.73(16) 8 .
O1 Pb1 Cl1 83.73(16) . .
O1 Pb1 O1 92.1(3) 8 .
C1 O1 Pb1 112.9(6) . .
C9 N1 C5 125.2(7) . .
C8 N1 C5 125.6(7) . .
C8 N1 C9 108.7(7) . .
O1 C1 C2 116.3(8) . .
O2 C1 O1 123.7(9) . .
O2 C1 C2 120.0(9) . .
C3 C2 C1 120.8(7) . .
C7 C2 C1 120.3(8) . .
C7 C2 C3 118.8(7) . .
C2 C3 H3 119.3 . .
C2 C3 C4 121.5(8) . .
C4 C3 H3 119.3 . .
C3 C4 H4 121.2 . .
C5 C4 C3 117.7(7) . .
C5 C4 H4 121.2 . .
C4 C5 N1 120.4(7) . .
C4 C5 C6 122.2(7) . .
C6 C5 N1 117.4(7) . .
C5 C6 H6 120.9 . .
C7 C6 C5 118.1(8) . .
C7 C6 H6 120.9 . .
N1 C9 C9 107.3(5) . 8_565
N1 C9 H9 126.4 . .
C9 C9 H9 126.4 8_565 .
C2 C7 C6 121.7(8) . .
C2 C7 H7 119.1 . .
C6 C7 H7 119.1 . .
N1 C8 N1 107.9(10) 8_565 .
N1 C8 H8 126.0 8_565 .
N1 C8 H8 126.0 . .

loop_
_geom_bond_atom_site_label_1
_geom_bond_atom_site_label_2
_geom_bond_distance
_geom_bond_site_symmetry_2
Pb1 Cl1 2.610(3) .
Pb1 O1 2.420(6) 8
Pb1 O1 2.420(6) .
O1 C1 1.263(11) .
O2 C1 1.240(10) .
N1 C5 1.433(10) .
N1 C9 1.343(12) .
N1 C8 1.343(9) .
C1 C2 1.503(12) .
C2 C3 1.387(11) .
C2 C7 1.372(11) .
C3 H3 0.9300 .
C3 C4 1.390(11) .
C4 H4 0.9300 .
C4 C5 1.384(11) .
C5 C6 1.386(11) .
C6 H6 0.9300 .
C6 C7 1.382(11) .
C9 C9 1.372(18) 8_565
C9 H9 0.9300 .
C7 H7 0.9300 .
C8 N1 1.343(9) 8_565
C8 H8 0.9300 .

loop_
_geom_torsion_atom_site_label_1
_geom_torsion_atom_site_label_2
_geom_torsion_atom_site_label_3
_geom_torsion_atom_site_label_4
_geom_torsion
_geom_torsion_site_symmetry_4
Pb1 O1 C1 O2 30.3(12) .
Pb1 O1 C1 C2 -148.8(6) .
O1 C1 C2 C3 -175.3(8) .
O1 C1 C2 C7 3.9(12) .
O2 C1 C2 C3 5.5(14) .
O2 C1 C2 C7 -175.3(10) .
N1 C5 C6 C7 178.4(8) .
C1 C2 C3 C4 179.5(8) .
C1 C2 C7 C6 179.6(9) .
C2 C3 C4 C5 0.6(13) .
C3 C2 C7 C6 -1.2(14) .
C3 C4 C5 N1 -179.2(8) .
C3 C4 C5 C6 -0.8(14) .
C4 C5 C6 C7 -0.1(14) .
C5 N1 C9 C9 173.0(7) 8_565
C5 N1 C8 N1 -173.3(5) 8_565
C5 C6 C7 C2 1.0(14) .
C9 N1 C5 C4 140.1(10) .
C9 N1 C5 C6 -38.5(13) .
C9 N1 C8 N1 -0.9(14) 8_565
C7 C2 C3 C4 0.3(13) .
C8 N1 C5 C4 -48.8(14) .
C8 N1 C5 C6 132.7(10) .
C8 N1 C9 C9 0.6(8) 8_565
